data_7125581
loop_
_publ_author_name
'Money, Victoria A.'
'Evans, Ivana Radosavljevic'
'Halcrow, Malcolm A.'
'Goeta, Andr\'es E'
'Howard, Judith A. K.'

_publ_section_title
;
 Light induced excited high spin-state trapping in [FeL2](BF4)2 (L =
 2,6-di(pyrazol-1-yl)pyridine).
;
_journal_issue 1
_journal_name_full 'Chemical communications (Cambridge, England)'
_journal_page_first 158
_journal_page_last 159
_journal_paper_doi 10.1039/b210146g
_journal_year 2003
_chemical_formula_sum 'C22 H18 B2 F8 Fe N10'
_chemical_formula_weight 651.93
_space_group_IT_number 4
_space_group_name_Hall 'P 2yb'
_space_group_name_H-M_alt 'P 1 21 1'
_symmetry_cell_setting monoclinic
_symmetry_space_group_name_H-M 'P 1 21 1'
_atom_sites_solution_hydrogens geom
_atom_sites_solution_primary direct
_atom_sites_solution_secondary difmap
_audit_creation_method SHELXL-97
_cell_angle_alpha 90.00
_cell_angle_beta 98.5750(10)
_cell_angle_gamma 90.00
_cell_formula_units_Z 2
_cell_length_a 8.4098(4)
_cell_length_b 8.4731(4)
_cell_length_c 18.2909(9)
_cell_measurement_reflns_used 7139
_cell_measurement_temperature 30(2)
_cell_measurement_theta_max 27.4285
_cell_measurement_theta_min 2.6545
_cell_volume 1288.79(11)
_computing_cell_refinement 'SMART version 5.060 (Bruker, 1999)'
_computing_data_collection 'SMART version 5.060 (Bruker, 1999)'
_computing_data_reduction 'SAINT version 6.02A (Bruker, 2001)'
_computing_molecular_graphics 'SHELXTL version 5.10 (Bruker, 1997)'
_computing_publication_material 'SHELXTL version 5.10 (Bruker, 1997)'
_computing_structure_refinement 'SHELXL-97 (Sheldrick, 1997)'
_computing_structure_solution 'SHELXS-97 (Sheldrick, 1990)'
_diffrn_ambient_temperature 30(2)
_diffrn_measured_fraction_theta_full 0.962
_diffrn_measured_fraction_theta_max 0.962
_diffrn_measurement_device_type 'Bruker Smart'
_diffrn_measurement_method /w
_diffrn_radiation_monochromator graphite
_diffrn_radiation_source 'fine-focus sealed tube'
_diffrn_radiation_type MoK\a
_diffrn_radiation_wavelength 0.71073
_diffrn_reflns_av_R_equivalents 0.0335
_diffrn_reflns_av_sigmaI/netI 0.0562
_diffrn_reflns_limit_h_max 10
_diffrn_reflns_limit_h_min -10
_diffrn_reflns_limit_k_max 10
_diffrn_reflns_limit_k_min -11
_diffrn_reflns_limit_l_max 22
_diffrn_reflns_limit_l_min -23
_diffrn_reflns_number 11476
_diffrn_reflns_theta_full 27.45
_diffrn_reflns_theta_max 27.45
_diffrn_reflns_theta_min 2.65
_diffrn_standards_decay_% 0
_diffrn_standards_interval_count 0
_diffrn_standards_interval_time 0
_diffrn_standards_number 0
_exptl_absorpt_coefficient_mu 0.679
_exptl_absorpt_correction_T_max 1.0000
_exptl_absorpt_correction_T_min 0.878917
_exptl_absorpt_correction_type multi-scan
_exptl_absorpt_process_details 'SADABS (G.M.Sheldrick, 1998)'
_exptl_crystal_colour brown
_exptl_crystal_density_diffrn 1.680
_exptl_crystal_density_method 'not measured'
_exptl_crystal_description plate
_exptl_crystal_F_000 656
_exptl_crystal_size_max 0.20
_exptl_crystal_size_mid 0.18
_exptl_crystal_size_min 0.06
_refine_diff_density_max 0.423
_refine_diff_density_min -0.436
_refine_diff_density_rms 0.060
_refine_ls_abs_structure_details 'Flack H D (1983), Acta Cryst. A39, 876-881'
_refine_ls_abs_structure_Flack 0.022(11)
_refine_ls_extinction_method none
_refine_ls_goodness_of_fit_ref 1.024
_refine_ls_hydrogen_treatment mixed
_refine_ls_matrix_type full
_refine_ls_number_parameters 388
_refine_ls_number_reflns 5434
_refine_ls_number_restraints 1
_refine_ls_restrained_S_all 1.023
_refine_ls_R_factor_all 0.0358
_refine_ls_R_factor_gt 0.0315
_refine_ls_shift/su_max 0.000
_refine_ls_shift/su_mean 0.000
_refine_ls_structure_factor_coef Fsqd
_refine_ls_weighting_details 'calc w=1/[\s^2^(Fo^2^)+(0.0262P)^2^+0.0000P] where P=(Fo^2^+2Fc^2^)/3'
_refine_ls_weighting_scheme calc
_refine_ls_wR_factor_gt 0.0675
_refine_ls_wR_factor_ref 0.0691
_reflns_number_gt 5038
_reflns_number_total 5434
_reflns_threshold_expression >2sigma(I)
_cod_data_source_file b210146g.txt
_cod_data_source_block 30ffcor
_cod_depositor_comments
;
The following automatic conversions were performed:

data item '_symmetry_cell_setting' value 'Monoclinic' was changed to
'monoclinic' in accordance with the
/home/saulius/struct/COD-crude-data/automatic-downloads/DataCite-retrospective/RSC/depositions/lib/dictionaries/cif_core.dic
dictionary named 'cif_core.dic' version 2.4.2 last updated on
2011-04-26.

Automatic conversion script
Id: cif_fix_values 6909 2019-04-08 15:41:33Z antanas 
;
_cod_original_sg_symbol_H-M P21
_cod_database_code 7125581

loop_
_symmetry_equiv_pos_as_xyz
'x, y, z'
'-x, y+1/2, -z'

loop_
_atom_site_label
_atom_site_type_symbol
_atom_site_fract_x
_atom_site_fract_y
_atom_site_fract_z
_atom_site_U_iso_or_equiv
_atom_site_adp_type
_atom_site_occupancy
_atom_site_symmetry_multiplicity
_atom_site_calc_flag
_atom_site_refinement_flags
Fe1 Fe 0.21379(4) 0.89126(4) 0.246267(17) 0.00784(8) Uani 1 1 d .
N1 N -0.0024(2) 0.9857(2) 0.21844(11) 0.0098(4) Uani 1 1 d .
N2 N -0.0376(2) 1.0136(2) 0.14311(11) 0.0092(4) Uani 1 1 d .
C1 C -0.1316(3) 1.0338(3) 0.24598(14) 0.0110(5) Uani 1 1 d .
H1 H -0.1428 1.0295 0.2958 0.013 Uiso 1 1 calc R
C2 C -0.2495(3) 1.0924(3) 0.18967(13) 0.0118(5) Uani 1 1 d .
H2 H -0.3497 1.1332 0.1951 0.014 Uiso 1 1 calc R
C3 C -0.1864(3) 1.0770(3) 0.12564(14) 0.0112(5) Uani 1 1 d .
H3 H -0.2363 1.1050 0.0786 0.013 Uiso 1 1 calc R
N3 N 0.2097(2) 0.9108(3) 0.14276(10) 0.0090(4) Uani 1 1 d .
C4 C 0.0800(3) 0.9707(3) 0.10008(13) 0.0103(5) Uani 1 1 d .
C5 C 0.0709(3) 0.9844(3) 0.02460(13) 0.0113(5) Uani 1 1 d .
H5 H -0.0195 1.0264 -0.0044 0.014 Uiso 1 1 calc R
C6 C 0.2028(3) 0.9327(3) -0.00630(13) 0.0109(5) Uani 1 1 d .
H6 H 0.2006 0.9412 -0.0571 0.013 Uiso 1 1 calc R
C7 C 0.3368(3) 0.8691(3) 0.03598(12) 0.0117(5) Uani 1 1 d .
H7 H 0.4245 0.8342 0.0149 0.014 Uiso 1 1 calc R
C8 C 0.3347(3) 0.8597(3) 0.11117(12) 0.0095(5) Uani 1 1 d .
N4 N 0.4541(2) 0.7949(3) 0.16475(10) 0.0096(4) Uani 1 1 d .
N5 N 0.4258(2) 0.8024(3) 0.23689(11) 0.0104(4) Uani 1 1 d .
C9 C 0.5947(3) 0.7207(3) 0.15991(13) 0.0108(5) Uani 1 1 d .
H9 H 0.6382 0.7011 0.1170 0.013 Uiso 1 1 calc R
C10 C 0.6604(3) 0.6801(3) 0.23029(13) 0.0130(5) Uani 1 1 d .
H10 H 0.7572 0.6278 0.2449 0.016 Uiso 1 1 calc R
N6 N 0.3124(2) 1.0948(2) 0.28333(11) 0.0097(4) Uani 1 1 d .
N7 N 0.3306(2) 1.1051(2) 0.35941(10) 0.0095(4) Uani 1 1 d .
C11 C 0.5517(3) 0.7337(3) 0.27603(13) 0.0110(5) Uani 1 1 d .
H11 H 0.5663 0.7223 0.3272 0.013 Uiso 1 1 calc R
C12 C 0.3786(3) 1.2246(3) 0.26165(13) 0.0113(5) Uani 1 1 d .
H12 H 0.3832 1.2501 0.2126 0.014 Uiso 1 1 calc R
C13 C 0.4412(3) 1.3194(3) 0.32222(13) 0.0118(5) Uani 1 1 d .
H13 H 0.4936 1.4158 0.3211 0.014 Uiso 1 1 calc R
C14 C 0.4082(3) 1.2387(3) 0.38358(14) 0.0123(5) Uani 1 1 d .
H14 H 0.4345 1.2705 0.4326 0.015 Uiso 1 1 calc R
N8 N 0.2177(2) 0.8626(2) 0.34962(10) 0.0088(4) Uani 1 1 d .
C15 C 0.2777(3) 0.9753(3) 0.39739(13) 0.0091(5) Uani 1 1 d .
C16 C 0.2863(3) 0.9588(3) 0.47241(13) 0.0113(5) Uani 1 1 d .
H16 H 0.3273 1.0385 0.5048 0.014 Uiso 1 1 calc R
C17 C 0.2305(3) 0.8171(3) 0.49800(13) 0.0120(5) Uani 1 1 d .
H17 H 0.2344 0.8020 0.5486 0.014 Uiso 1 1 calc R
C18 C 0.1697(3) 0.6985(3) 0.44983(13) 0.0123(5) Uani 1 1 d .
H18 H 0.1330 0.6038 0.4668 0.015 Uiso 1 1 calc R
C19 C 0.1659(3) 0.7273(3) 0.37568(13) 0.0100(5) Uani 1 1 d .
N9 N 0.1109(2) 0.6245(2) 0.31707(11) 0.0105(4) Uani 1 1 d .
N10 N 0.1239(2) 0.6773(2) 0.24683(10) 0.0099(4) Uani 1 1 d .
C20 C 0.0545(3) 0.4741(3) 0.31519(14) 0.0122(5) Uani 1 1 d .
H20 H 0.0357 0.4141 0.3556 0.015 Uiso 1 1 calc R
C21 C 0.0307(3) 0.4271(3) 0.24279(13) 0.0126(5) Uani 1 1 d .
H21 H -0.0077 0.3300 0.2241 0.015 Uiso 1 1 calc R
C22 C 0.0766(3) 0.5567(3) 0.20278(13) 0.0109(5) Uani 1 1 d .
H22 H 0.0740 0.5578 0.1518 0.013 Uiso 1 1 calc R
B1 B 0.2117(3) 0.3244(4) 0.55361(16) 0.0136(6) Uani 1 1 d .
F1 F 0.13470(16) 0.30982(18) 0.48033(7) 0.0136(3) Uani 1 1 d .
F2 F 0.15555(19) 0.45908(18) 0.58510(8) 0.0190(3) Uani 1 1 d .
F3 F 0.18229(16) 0.19080(17) 0.59434(7) 0.0134(3) Uani 1 1 d .
F4 F 0.37809(16) 0.33622(18) 0.55284(7) 0.0171(3) Uani 1 1 d .
B2 B 0.3001(3) 0.3526(3) 0.06101(15) 0.0107(6) Uani 1 1 d .
F5 F 0.26826(17) 0.29974(18) -0.01251(7) 0.0153(3) Uani 1 1 d .
F6 F 0.17841(16) 0.30206(18) 0.09990(7) 0.0137(3) Uani 1 1 d .
F7 F 0.30462(17) 0.51765(17) 0.06080(8) 0.0144(3) Uani 1 1 d .
F8 F 0.44794(17) 0.29224(19) 0.09402(7) 0.0181(3) Uani 1 1 d .

loop_
_atom_site_aniso_label
_atom_site_aniso_U_11
_atom_site_aniso_U_22
_atom_site_aniso_U_33
_atom_site_aniso_U_23
_atom_site_aniso_U_13
_atom_site_aniso_U_12
Fe1 0.00850(15) 0.00793(16) 0.00711(15) -0.00003(15) 0.00124(11) 0.00025(15)
N1 0.0120(10) 0.0080(11) 0.0089(10) 0.0008(8) 0.0000(8) -0.0035(8)
N2 0.0084(9) 0.0111(11) 0.0081(10) 0.0017(8) 0.0015(8) 0.0015(9)
C1 0.0130(12) 0.0092(13) 0.0115(12) -0.0033(10) 0.0038(10) -0.0023(10)
C2 0.0114(12) 0.0086(12) 0.0155(13) -0.0006(10) 0.0027(10) 0.0001(10)
C3 0.0084(12) 0.0077(13) 0.0157(13) 0.0001(10) -0.0042(10) -0.0001(10)
N3 0.0106(9) 0.0065(11) 0.0100(9) -0.0006(9) 0.0019(7) -0.0017(9)
C4 0.0116(12) 0.0063(12) 0.0134(12) -0.0022(10) 0.0036(9) -0.0025(9)
C5 0.0116(12) 0.0099(13) 0.0116(12) 0.0029(10) -0.0011(9) 0.0000(10)
C6 0.0163(12) 0.0089(13) 0.0077(11) -0.0011(9) 0.0019(9) -0.0038(10)
C7 0.0135(11) 0.0102(14) 0.0121(11) -0.0035(10) 0.0043(9) -0.0018(10)
C8 0.0115(11) 0.0056(14) 0.0109(11) -0.0011(9) 0.0001(9) -0.0013(9)
N4 0.0110(10) 0.0100(11) 0.0080(10) -0.0009(8) 0.0026(8) -0.0007(8)
N5 0.0134(10) 0.0100(11) 0.0087(10) -0.0010(9) 0.0044(8) -0.0004(9)
C9 0.0119(12) 0.0095(13) 0.0120(12) 0.0010(10) 0.0051(10) 0.0004(10)
C10 0.0092(11) 0.0108(13) 0.0189(13) 0.0017(11) 0.0020(10) 0.0018(10)
N6 0.0106(10) 0.0115(11) 0.0066(9) -0.0002(8) -0.0001(8) 0.0003(8)
N7 0.0115(10) 0.0109(11) 0.0060(9) -0.0019(8) 0.0013(8) -0.0007(9)
C11 0.0108(12) 0.0111(13) 0.0104(12) 0.0018(10) -0.0004(10) -0.0027(10)
C12 0.0117(12) 0.0126(13) 0.0103(12) 0.0014(10) 0.0042(10) 0.0007(10)
C13 0.0086(11) 0.0108(13) 0.0163(12) 0.0019(10) 0.0025(10) -0.0014(10)
C14 0.0127(12) 0.0110(13) 0.0127(12) -0.0023(10) 0.0004(10) 0.0004(10)
N8 0.0077(9) 0.0088(12) 0.0095(9) -0.0002(8) 0.0005(7) 0.0017(8)
C15 0.0064(11) 0.0071(13) 0.0144(12) -0.0003(10) 0.0033(9) 0.0007(9)
C16 0.0091(11) 0.0146(13) 0.0103(12) -0.0052(10) 0.0022(9) 0.0012(10)
C17 0.0111(12) 0.0145(13) 0.0103(12) 0.0052(11) 0.0012(10) 0.0016(11)
C18 0.0117(12) 0.0102(13) 0.0154(13) 0.0022(10) 0.0039(10) 0.0003(10)
C19 0.0093(11) 0.0091(13) 0.0114(12) 0.0002(10) 0.0009(9) 0.0012(10)
N9 0.0106(10) 0.0121(12) 0.0089(10) 0.0017(9) 0.0015(8) 0.0007(9)
N10 0.0102(10) 0.0111(11) 0.0084(10) 0.0001(8) 0.0016(8) 0.0000(9)
C20 0.0111(12) 0.0098(13) 0.0158(13) 0.0025(11) 0.0022(10) 0.0006(10)
C21 0.0098(11) 0.0115(15) 0.0157(12) -0.0026(10) -0.0009(9) 0.0009(10)
C22 0.0092(12) 0.0142(14) 0.0090(12) -0.0043(10) 0.0000(10) 0.0017(10)
B1 0.0165(14) 0.0139(15) 0.0107(14) 0.0006(12) 0.0034(12) -0.0002(12)
F1 0.0147(7) 0.0159(8) 0.0099(7) 0.0014(6) 0.0011(6) 0.0019(6)
F2 0.0287(9) 0.0144(8) 0.0147(8) -0.0013(6) 0.0059(7) 0.0032(7)
F3 0.0141(7) 0.0151(8) 0.0107(7) 0.0039(6) 0.0008(6) -0.0008(6)
F4 0.0127(7) 0.0256(9) 0.0131(7) 0.0008(6) 0.0023(6) -0.0060(6)
B2 0.0136(13) 0.0086(16) 0.0097(13) -0.0014(10) 0.0011(11) -0.0003(10)
F5 0.0201(8) 0.0155(8) 0.0111(7) -0.0014(6) 0.0046(6) -0.0009(7)
F6 0.0161(7) 0.0133(8) 0.0125(7) 0.0005(6) 0.0052(6) -0.0006(6)
F7 0.0180(8) 0.0110(8) 0.0137(8) 0.0009(6) 0.0012(6) -0.0023(7)
F8 0.0150(7) 0.0267(9) 0.0130(7) 0.0053(7) 0.0033(6) 0.0058(7)

loop_
_atom_type_symbol
_atom_type_description
_atom_type_scat_dispersion_real
_atom_type_scat_dispersion_imag
_atom_type_scat_source
C C 0.0033 0.0016 'International Tables Vol C Tables 4.2.6.8 and 6.1.1.4'
H H 0.0000 0.0000 'International Tables Vol C Tables 4.2.6.8 and 6.1.1.4'
B B 0.0013 0.0007 'International Tables Vol C Tables 4.2.6.8 and 6.1.1.4'
N N 0.0061 0.0033 'International Tables Vol C Tables 4.2.6.8 and 6.1.1.4'
F F 0.0171 0.0103 'International Tables Vol C Tables 4.2.6.8 and 6.1.1.4'
Fe Fe 0.3463 0.8444 'International Tables Vol C Tables 4.2.6.8 and 6.1.1.4'

loop_
_geom_angle_atom_site_label_1
_geom_angle_atom_site_label_2
_geom_angle_atom_site_label_3
_geom_angle
N3 Fe1 N8 177.68(10)
N3 Fe1 N10 97.83(9)
N8 Fe1 N10 80.01(8)
N3 Fe1 N5 80.11(8)
N8 Fe1 N5 99.00(8)
N10 Fe1 N5 90.11(9)
N3 Fe1 N1 80.14(8)
N8 Fe1 N1 100.72(8)
N10 Fe1 N1 92.00(8)
N5 Fe1 N1 160.23(8)
N3 Fe1 N6 102.08(9)
N8 Fe1 N6 80.05(8)
N10 Fe1 N6 160.00(8)
N5 Fe1 N6 91.39(9)
N1 Fe1 N6 93.29(8)
C1 N1 N2 105.0(2)
C1 N1 Fe1 142.90(18)
N2 N1 Fe1 112.09(14)
C3 N2 N1 110.78(19)
C3 N2 C4 132.4(2)
N1 N2 C4 116.78(19)
N1 C1 C2 110.9(2)
C3 C2 C1 105.8(2)
N2 C3 C2 107.4(2)
C4 N3 C8 119.4(2)
C4 N3 Fe1 120.40(15)
C8 N3 Fe1 120.12(16)
N3 C4 C5 122.3(2)
N3 C4 N2 110.6(2)
C5 C4 N2 127.1(2)
C4 C5 C6 117.0(2)
C7 C6 C5 122.1(2)
C6 C7 C8 116.8(2)
N3 C8 C7 122.5(2)
N3 C8 N4 110.44(19)
C7 C8 N4 127.1(2)
C9 N4 N5 111.22(18)
C9 N4 C8 132.5(2)
N5 N4 C8 116.24(18)
C11 N5 N4 105.03(19)
C11 N5 Fe1 141.74(17)
N4 N5 Fe1 112.97(14)
N4 C9 C10 106.8(2)
C9 C10 C11 105.8(2)
C12 N6 N7 105.2(2)
C12 N6 Fe1 142.50(18)
N7 N6 Fe1 112.15(15)
C14 N7 N6 111.10(19)
C14 N7 C15 131.8(2)
N6 N7 C15 116.89(19)
N5 C11 C10 111.1(2)
N6 C12 C13 111.4(2)
C14 C13 C12 105.2(2)
N7 C14 C13 107.2(2)
C19 N8 C15 119.2(2)
C19 N8 Fe1 120.33(16)
C15 N8 Fe1 120.38(16)
N8 C15 C16 122.5(2)
N8 C15 N7 110.5(2)
C16 C15 N7 126.9(2)
C15 C16 C17 117.0(2)
C18 C17 C16 121.5(2)
C19 C18 C17 116.8(2)
N8 C19 C18 122.9(2)
N8 C19 N9 110.3(2)
C18 C19 N9 126.9(2)
C20 N9 N10 110.85(19)
C20 N9 C19 132.4(2)
N10 N9 C19 116.6(2)
C22 N10 N9 105.0(2)
C22 N10 Fe1 142.10(17)
N9 N10 Fe1 112.79(15)
N9 C20 C21 107.3(2)
C20 C21 C22 105.3(2)
N10 C22 C21 111.5(2)
F2 B1 F3 110.2(2)
F2 B1 F1 109.3(2)
F3 B1 F1 110.1(2)
F2 B1 F4 110.2(2)
F3 B1 F4 108.6(2)
F1 B1 F4 108.4(2)
F8 B2 F6 109.9(2)
F8 B2 F7 110.1(2)
F6 B2 F7 109.3(2)
F8 B2 F5 109.12(19)
F6 B2 F5 109.9(2)
F7 B2 F5 108.5(2)

loop_
_geom_bond_atom_site_label_1
_geom_bond_atom_site_label_2
_geom_bond_distance
Fe1 N3 1.8956(18)
Fe1 N8 1.9014(19)
Fe1 N10 1.965(2)
Fe1 N5 1.966(2)
Fe1 N1 1.982(2)
Fe1 N6 1.988(2)
N1 C1 1.328(3)
N1 N2 1.386(3)
N2 C3 1.356(3)
N2 C4 1.400(3)
C1 C2 1.409(3)
C2 C3 1.362(3)
N3 C4 1.343(3)
N3 C8 1.345(3)
C4 C5 1.376(3)
C5 C6 1.389(3)
C6 C7 1.378(3)
C7 C8 1.380(3)
C8 N4 1.406(3)
N4 C9 1.354(3)
N4 N5 1.377(3)
N5 C11 1.322(3)
C9 C10 1.367(3)
C10 C11 1.404(3)
N6 C12 1.320(3)
N6 N7 1.380(3)
N7 C14 1.347(3)
N7 C15 1.408(3)
C12 C13 1.405(3)
C13 C14 1.377(3)
N8 C19 1.339(3)
N8 C15 1.341(3)
C15 C16 1.370(3)
C16 C17 1.395(4)
C17 C18 1.383(4)
C18 C19 1.374(3)
C19 N9 1.405(3)
N9 C20 1.359(3)
N9 N10 1.380(3)
N10 C22 1.325(3)
C20 C21 1.369(3)
C21 C22 1.406(3)
B1 F2 1.392(3)
B1 F3 1.398(3)
B1 F1 1.405(3)
B1 F4 1.405(3)
B2 F8 1.396(3)
B2 F6 1.398(3)
B2 F7 1.399(3)
B2 F5 1.405(3)
